data_7100178
loop_
_publ_author_name
'Enbo Wang'
'S. Batten'
'Chao Qin'
'Zhongmin Su'
'Xinlong Wang'
'Lin Xu'

_publ_section_title
;
An unprecedented eight-connected self-penetrating
network based on pentanuclear zinc clusters as building blocks
;
_journal_name_full 'Chemical Communications'
_journal_paper_doi 10.1039/b506398a
_journal_year 2005
_chemical_formula_sum 'C56 H34 N4 O18 Zn5'
_chemical_formula_weight 1377.72
_space_group_IT_number 2
_space_group_name_Hall '-P 1'
_space_group_name_H-M_alt 'P -1'
_symmetry_cell_setting triclinic
_symmetry_Int_Tables_number 2
_symmetry_space_group_name_Hall '-P 1'
_symmetry_space_group_name_H-M 'P -1'
_cell_angle_alpha 95.87(3)
_cell_angle_beta 103.14(3)
_cell_angle_gamma 118.47(3)
_cell_formula_units_Z 1
_cell_length_a 11.225(2)
_cell_length_b 11.237(2)
_cell_length_c 12.435(3)
_cell_measurement_temperature 283(2)
_cell_volume 1301.4(4)
_diffrn_ambient_temperature 283(2)
_exptl_crystal_density_diffrn 1.758
_cod_depositor_comments
;
The following automatic conversions were performed:
'_symmetry_cell_setting' value 'Triclinic' changed to 'triclinic'
according to '/home/saulius/struct/CIF-dictionaries/cif_core.dic'
dictionary named 'cif_core.dic' version 2.4.1 from 2010-06-29.

Automatic conversion script
Id: cif_fix_enum 1527 2010-12-29 10:47:43Z saulius 
;
_cod_database_code 7100178

loop_
_symmetry_equiv_pos_as_xyz
'x, y, z'
'-x, -y, -z'

loop_
_atom_site_label
_atom_site_type_symbol
_atom_site_fract_x
_atom_site_fract_y
_atom_site_fract_z
_atom_site_U_iso_or_equiv
_atom_site_adp_type
_atom_site_occupancy
_atom_site_symmetry_multiplicity
_atom_site_calc_flag
_atom_site_refinement_flags
_atom_site_disorder_assembly
_atom_site_disorder_group
Zn1 Zn 0.19441(4) 0.21244(4) 0.26802(3) 0.02698(10) Uani 1 1 d . . .
Zn2 Zn 0.0000 0.0000 0.0000 0.03020(14) Uani 1 2 d S . .
Zn3 Zn -0.15493(4) 0.02981(4) 0.19290(4) 0.03148(11) Uani 1 1 d . . .
C1 C -0.4251(4) 0.0533(5) 0.1415(3) 0.0470(9) Uani 1 1 d . . .
H1A H -0.3743 0.1307 0.1148 0.056 Uiso 1 1 calc R . .
C2 C -0.5639(5) 0.0146(5) 0.1409(4) 0.0569(12) Uani 1 1 d . . .
H2A H -0.6045 0.0655 0.1139 0.068 Uiso 1 1 calc R . .
C3 C -0.6385(4) -0.0980(5) 0.1801(4) 0.0556(12) Uani 1 1 d . . .
H3A H -0.7314 -0.1254 0.1786 0.067 Uiso 1 1 calc R . .
C4 C -0.5768(4) -0.1729(4) 0.2226(3) 0.0448(10) Uani 1 1 d . . .
C5 C -0.6467(5) -0.2923(5) 0.2673(4) 0.0595(13) Uani 1 1 d . . .
H5A H -0.7394 -0.3235 0.2682 0.071 Uiso 1 1 calc R . .
C6 C -0.5822(5) -0.3595(5) 0.3075(4) 0.0588(13) Uani 1 1 d . . .
H6A H -0.6301 -0.4357 0.3365 0.071 Uiso 1 1 calc R . .
C7 C -0.4391(4) -0.3157(4) 0.3065(3) 0.0476(10) Uani 1 1 d . . .
C8 C -0.3689(6) -0.3849(5) 0.3411(4) 0.0657(13) Uani 1 1 d . . .
H8A H -0.4125 -0.4627 0.3696 0.079 Uiso 1 1 calc R . .
C9 C -0.2354(6) -0.3386(5) 0.3333(5) 0.0726(15) Uani 1 1 d . . .
H9A H -0.1884 -0.3858 0.3553 0.087 Uiso 1 1 calc R . .
C10 C -0.1697(5) -0.2206(5) 0.2923(4) 0.0549(11) Uani 1 1 d . . .
H10A H -0.0775 -0.1889 0.2895 0.066 Uiso 1 1 calc R . .
C11 C -0.3678(4) -0.1993(3) 0.2623(3) 0.0343(8) Uani 1 1 d . . .
C12 C -0.4369(4) -0.1272(4) 0.2204(3) 0.0350(8) Uani 1 1 d . . .
C13 C -0.1159(4) 0.3711(4) 0.4383(3) 0.0369(8) Uani 1 1 d . . .
H13A H -0.1943 0.2846 0.3961 0.044 Uiso 1 1 calc R . .
C14 C 0.1358(4) 0.5338(4) 0.4989(3) 0.0381(8) Uani 1 1 d . . .
H14A H 0.2271 0.5578 0.4980 0.046 Uiso 1 1 calc R . .
C15 C 0.0208(3) 0.4045(3) 0.4382(3) 0.0291(7) Uani 1 1 d . . .
C16 C 0.0385(4) 0.2960(3) 0.3745(3) 0.0302(7) Uani 1 1 d . . .
C17 C 0.3950(4) 0.5125(4) 0.0307(3) 0.0371(8) Uani 1 1 d . . .
H17A H 0.3245 0.5213 0.0515 0.044 Uiso 1 1 calc R . .
C18 C 0.3997(3) 0.3917(3) 0.0336(3) 0.0281(7) Uani 1 1 d . . .
C19 C 0.5056(4) 0.3801(4) 0.0030(3) 0.0355(8) Uani 1 1 d . . .
H19A H 0.5098 0.2997 0.0052 0.043 Uiso 1 1 calc R . .
C20 C 0.2953(3) 0.2780(3) 0.0758(3) 0.0310(7) Uani 1 1 d . . .
C21 C 0.5450(4) 0.1151(4) 0.4553(3) 0.0436(9) Uani 1 1 d . . .
H21A H 0.5762 0.1927 0.4246 0.052 Uiso 1 1 calc R . .
C22 C 0.4027(4) 0.0340(4) 0.4444(3) 0.0361(8) Uani 1 1 d . . .
C23 C 0.3575(4) -0.0815(4) 0.4881(4) 0.0482(10) Uani 1 1 d . . .
H23A H 0.2611 -0.1377 0.4798 0.058 Uiso 1 1 calc R . .
C24 C 0.2934(4) 0.0623(4) 0.3762(3) 0.0416(9) Uani 1 1 d . . .
C25 C 0.0541(4) -0.4558(4) -0.0867(3) 0.0361(8) Uani 1 1 d . . .
H25A H 0.0903 -0.4265 -0.1455 0.043 Uiso 1 1 calc R . .
C26 C 0.0319(3) -0.3692(3) -0.0172(3) 0.0274(7) Uani 1 1 d . . .
C27 C -0.0230(4) -0.4149(4) 0.0692(3) 0.0377(8) Uani 1 1 d . . .
H27A H -0.0391 -0.3578 0.1160 0.045 Uiso 1 1 calc R . .
C28 C 0.0643(3) -0.2281(3) -0.0374(3) 0.0291(7) Uani 1 1 d . . .
N1 N -0.3641(3) -0.0166(3) 0.1788(2) 0.0347(6) Uani 1 1 d . . .
N2 N -0.2334(3) -0.1517(3) 0.2570(3) 0.0342(6) Uani 1 1 d . . .
O1 O -0.0633(3) 0.1731(2) 0.3462(2) 0.0407(6) Uani 1 1 d . . .
O2 O 0.1567(3) 0.3383(2) 0.3563(2) 0.0383(6) Uani 1 1 d . . .
O3 O 0.2759(3) 0.3221(3) 0.1646(2) 0.0430(6) Uani 1 1 d . . .
O4 O 0.2364(2) 0.1526(2) 0.0251(2) 0.0359(6) Uani 1 1 d . . .
O5 O 0.3391(3) 0.1840(3) 0.3611(2) 0.0512(7) Uani 1 1 d . . .
O6 O 0.1677(3) -0.0361(4) 0.3345(3) 0.0795(12) Uani 1 1 d . . .
O7 O 0.1247(3) -0.1875(3) -0.1112(2) 0.0397(6) Uani 1 1 d . . .
O8 O 0.0306(3) -0.1609(2) 0.0231(2) 0.0348(5) Uani 1 1 d . . .
O9 O 0.0200(2) 0.0379(2) 0.17067(17) 0.0247(4) Uani 1 1 d . . .
H1 H 0.0361 -0.0250 0.1919 0.040(11) Uiso 1 1 d R . .

loop_
_atom_site_aniso_label
_atom_site_aniso_U_11
_atom_site_aniso_U_22
_atom_site_aniso_U_33
_atom_site_aniso_U_23
_atom_site_aniso_U_13
_atom_site_aniso_U_12
Zn1 0.0262(2) 0.0260(2) 0.0326(2) 0.00844(15) 0.01314(16) 0.01450(16)
Zn2 0.0485(3) 0.0218(3) 0.0321(3) 0.0090(2) 0.0164(3) 0.0250(3)
Zn3 0.0272(2) 0.0246(2) 0.0513(2) 0.01805(17) 0.01916(18) 0.01537(17)
C1 0.050(2) 0.055(3) 0.051(2) 0.0175(19) 0.0166(19) 0.037(2)
C2 0.052(3) 0.080(3) 0.057(3) 0.013(2) 0.013(2) 0.050(3)
C3 0.032(2) 0.077(3) 0.051(2) -0.005(2) 0.0063(18) 0.029(2)
C4 0.031(2) 0.047(2) 0.043(2) -0.0045(17) 0.0100(17) 0.0136(18)
C5 0.036(2) 0.056(3) 0.065(3) 0.005(2) 0.027(2) 0.005(2)
C6 0.053(3) 0.043(2) 0.063(3) 0.015(2) 0.035(2) 0.005(2)
C7 0.049(2) 0.036(2) 0.045(2) 0.0144(17) 0.0226(19) 0.0090(19)
C8 0.076(3) 0.047(3) 0.077(3) 0.041(2) 0.034(3) 0.026(3)
C9 0.069(3) 0.062(3) 0.101(4) 0.056(3) 0.027(3) 0.038(3)
C10 0.046(2) 0.050(3) 0.080(3) 0.036(2) 0.019(2) 0.029(2)
C11 0.0357(19) 0.0264(17) 0.0342(17) 0.0083(13) 0.0160(15) 0.0088(15)
C12 0.0300(18) 0.0343(19) 0.0350(18) 0.0051(14) 0.0137(15) 0.0115(16)
C13 0.0316(19) 0.0231(16) 0.048(2) -0.0007(14) 0.0146(16) 0.0095(15)
C14 0.0297(18) 0.0354(19) 0.053(2) 0.0072(16) 0.0195(16) 0.0179(16)
C15 0.0312(17) 0.0264(16) 0.0332(16) 0.0075(13) 0.0138(14) 0.0159(14)
C16 0.0368(19) 0.0244(16) 0.0340(17) 0.0070(13) 0.0165(15) 0.0170(15)
C17 0.039(2) 0.0324(19) 0.049(2) 0.0151(15) 0.0260(17) 0.0190(16)
C18 0.0286(17) 0.0224(16) 0.0274(15) 0.0057(12) 0.0131(13) 0.0070(13)
C19 0.044(2) 0.0248(17) 0.045(2) 0.0151(14) 0.0235(17) 0.0176(16)
C20 0.0286(17) 0.0285(17) 0.0392(18) 0.0161(14) 0.0144(15) 0.0140(15)
C21 0.036(2) 0.040(2) 0.053(2) 0.0217(18) 0.0086(18) 0.0188(18)
C22 0.0329(19) 0.042(2) 0.0370(18) 0.0101(15) 0.0077(15) 0.0235(17)
C23 0.027(2) 0.053(3) 0.062(2) 0.026(2) 0.0117(18) 0.0165(19)
C24 0.038(2) 0.056(3) 0.043(2) 0.0215(18) 0.0141(17) 0.031(2)
C25 0.054(2) 0.0311(18) 0.0442(19) 0.0213(15) 0.0315(18) 0.0281(17)
C26 0.0323(18) 0.0192(15) 0.0384(17) 0.0126(13) 0.0126(14) 0.0173(14)
C27 0.053(2) 0.0266(18) 0.050(2) 0.0133(15) 0.0269(18) 0.0277(17)
C28 0.0280(17) 0.0208(16) 0.0430(18) 0.0123(13) 0.0111(15) 0.0153(14)
N1 0.0321(16) 0.0348(16) 0.0414(16) 0.0109(13) 0.0124(13) 0.0197(14)
N2 0.0294(15) 0.0291(15) 0.0452(17) 0.0157(13) 0.0137(13) 0.0140(13)
O1 0.0464(15) 0.0258(13) 0.0508(15) 0.0055(11) 0.0255(13) 0.0156(12)
O2 0.0372(14) 0.0312(13) 0.0501(15) 0.0038(11) 0.0217(12) 0.0182(12)
O3 0.0501(16) 0.0331(14) 0.0457(15) 0.0165(11) 0.0297(13) 0.0137(12)
O4 0.0340(14) 0.0257(13) 0.0502(14) 0.0111(10) 0.0196(11) 0.0139(11)
O5 0.0515(18) 0.0487(18) 0.0575(17) 0.0144(14) 0.0039(14) 0.0344(16)
O6 0.0314(17) 0.091(3) 0.117(3) 0.070(2) 0.0146(18) 0.0268(18)
O7 0.0495(16) 0.0327(13) 0.0625(16) 0.0310(12) 0.0343(14) 0.0293(13)
O8 0.0525(16) 0.0226(12) 0.0441(13) 0.0146(10) 0.0209(12) 0.0267(12)
O9 0.0282(11) 0.0201(10) 0.0329(11) 0.0111(8) 0.0124(9) 0.0158(9)

loop_
_geom_bond_atom_site_label_1
_geom_bond_atom_site_label_2
_geom_bond_distance
_geom_bond_site_symmetry_2
_geom_bond_publ_flag
Zn1 O3 1.948(2) . ?
Zn1 O5 1.948(3) . ?
Zn1 O2 1.962(2) . ?
Zn1 O9 1.980(2) . ?
Zn2 O8 2.031(2) . ?
Zn2 O8 2.031(2) 2 ?
Zn2 O9 2.060(2) . ?
Zn2 O9 2.060(2) 2 ?
Zn2 O4 2.292(2) . ?
Zn2 O4 2.292(2) 2 ?
Zn3 O9 2.005(2) . ?
Zn3 O1 2.046(3) . ?
Zn3 O7 2.058(2) 2 ?
Zn3 N1 2.107(3) . ?
Zn3 N2 2.124(3) . ?
C1 N1 1.321(5) . ?
C1 C2 1.402(6) . ?
C1 H1A 0.9300 . ?
C2 C3 1.357(7) . ?
C2 H2A 0.9300 . ?
C3 C4 1.396(6) . ?
C3 H3A 0.9300 . ?
C4 C12 1.409(5) . ?
C4 C5 1.439(6) . ?
C5 C6 1.333(7) . ?
C5 H5A 0.9300 . ?
C6 C7 1.442(6) . ?
C6 H6A 0.9300 . ?
C7 C8 1.381(7) . ?
C7 C11 1.415(5) . ?
C8 C9 1.363(7) . ?
C8 H8A 0.9300 . ?
C9 C10 1.393(6) . ?
C9 H9A 0.9300 . ?
C10 N2 1.326(5) . ?
C10 H10A 0.9300 . ?
C11 N2 1.360(4) . ?
C11 C12 1.425(5) . ?
C12 N1 1.355(4) . ?
C13 C14 1.392(4) 2_566 ?
C13 C15 1.395(5) . ?
C13 H13A 0.9300 . ?
C14 C15 1.375(5) . ?
C14 C13 1.392(4) 2_566 ?
C14 H14A 0.9300 . ?
C15 C16 1.503(4) . ?
C16 O1 1.245(4) . ?
C16 O2 1.263(4) . ?
C17 C19 1.381(4) 2_665 ?
C17 C18 1.387(5) . ?
C17 H17A 0.9300 . ?
C18 C19 1.386(5) . ?
C18 C20 1.506(4) . ?
C19 C17 1.381(4) 2_665 ?
C19 H19A 0.9300 . ?
C20 O4 1.249(4) . ?
C20 O3 1.270(4) . ?
C21 C22 1.375(5) . ?
C21 C23 1.391(5) 2_656 ?
C21 H21A 0.9300 . ?
C22 C23 1.370(5) . ?
C22 C24 1.510(5) . ?
C23 C21 1.391(5) 2_656 ?
C23 H23A 0.9300 . ?
C24 O6 1.243(5) . ?
C24 O5 1.263(5) . ?
C25 C27 1.377(5) 2_545 ?
C25 C26 1.382(4) . ?
C25 H25A 0.9300 . ?
C26 C27 1.382(5) . ?
C26 C28 1.510(4) . ?
C27 C25 1.377(5) 2_545 ?
C27 H27A 0.9300 . ?
C28 O8 1.251(4) . ?
C28 O7 1.258(4) . ?
O7 Zn3 2.058(2) 2 ?
O9 H1 0.8615 . ?
